data_1551807
loop_
_publ_author_name
'GOLCHOUBIAN, Hamid'
'EBRAHIMZADEH, Zeinab'

_publ_section_title
;
 Crystal Structure of N,N-Buthylene-bis(2-phenyl)glycinonitrile
;
_journal_name_full 'X-ray Structure Analysis Online'
_journal_page_first 59
_journal_paper_doi 10.2116/xraystruct.25.59
_journal_volume 25
_journal_year 2009
_chemical_formula_moiety 'C20 H22 N4'
_chemical_formula_sum 'C20 H22 N4'
_chemical_formula_weight 318.42
_space_group_IT_number 14
_space_group_name_Hall '-P 2ybc'
_space_group_name_H-M_alt 'P 1 21/c 1'
_symmetry_cell_setting monoclinic
_symmetry_space_group_name_Hall '-P 2ybc'
_symmetry_space_group_name_H-M 'P 1 21/c 1'
_atom_sites_solution_hydrogens difmap
_atom_sites_solution_primary direct
_atom_sites_solution_secondary difmap
_audit_creation_method SHELXL-97
_cell_angle_alpha 90.00
_cell_angle_beta 96.3660(10)
_cell_angle_gamma 90.00
_cell_formula_units_Z 2
_cell_length_a 8.4879(6)
_cell_length_b 13.9842(10)
_cell_length_c 7.3160(5)
_cell_measurement_reflns_used 4014
_cell_measurement_temperature 100(2)
_cell_measurement_theta_max 29.93
_cell_measurement_theta_min 2.41
_cell_volume 863.03(10)
_computing_cell_refinement 'SAINTPlus, v. 6.2 (Bruker, 2001)'
_computing_data_collection 'APEX2 (Bruker, 2005)'
_computing_data_reduction 'SAINTPlus, v. 6.2 (Bruker, 2001)'
_computing_molecular_graphics 'SHELXTL, v. 6.12 (Sheldrick, 2001)'
_computing_publication_material 'SHELXTL, v. 6.12 (Sheldrick, 2001)'
_computing_structure_refinement 'SHELXTL, v. 6.12 (Sheldrick, 2001)'
_computing_structure_solution 'SHELXTL, v. 6.12 (Sheldrick, 2001)'
_diffrn_ambient_temperature 100(2)
_diffrn_measured_fraction_theta_full 0.981
_diffrn_measured_fraction_theta_max 0.981
_diffrn_measurement_device_type 'Bruker SMART APEX II CCD area detector'
_diffrn_measurement_method 'phi and omega scans'
_diffrn_radiation_monochromator graphite
_diffrn_radiation_source 'fine-focus sealed tube'
_diffrn_radiation_type MoK\a
_diffrn_radiation_wavelength 0.71073
_diffrn_reflns_av_R_equivalents 0.0234
_diffrn_reflns_av_sigmaI/netI 0.0189
_diffrn_reflns_limit_h_max 11
_diffrn_reflns_limit_h_min -11
_diffrn_reflns_limit_k_max 19
_diffrn_reflns_limit_k_min -19
_diffrn_reflns_limit_l_max 10
_diffrn_reflns_limit_l_min -10
_diffrn_reflns_number 10491
_diffrn_reflns_theta_full 30.03
_diffrn_reflns_theta_max 30.03
_diffrn_reflns_theta_min 2.41
_exptl_absorpt_coefficient_mu 0.075
_exptl_absorpt_correction_T_max 0.992
_exptl_absorpt_correction_T_min 0.980
_exptl_absorpt_correction_type multi-scan
_exptl_absorpt_process_details 'SADABS (Sheldrick, 2003)'
_exptl_crystal_colour colourless
_exptl_crystal_density_diffrn 1.225
_exptl_crystal_density_method 'not measured'
_exptl_crystal_description plate
_exptl_crystal_F_000 340
_exptl_crystal_size_max 0.30
_exptl_crystal_size_mid 0.20
_exptl_crystal_size_min 0.08
_refine_diff_density_max 0.390
_refine_diff_density_min -0.214
_refine_diff_density_rms 0.061
_refine_ls_extinction_method none
_refine_ls_goodness_of_fit_ref 1.000
_refine_ls_hydrogen_treatment constr
_refine_ls_matrix_type full
_refine_ls_number_parameters 109
_refine_ls_number_reflns 2472
_refine_ls_number_restraints 0
_refine_ls_restrained_S_all 1.000
_refine_ls_R_factor_all 0.0699
_refine_ls_R_factor_gt 0.0577
_refine_ls_shift/su_max 0.000
_refine_ls_shift/su_mean 0.000
_refine_ls_structure_factor_coef Fsqd
_refine_ls_weighting_details 'calc w=1/[\s^2^(Fo^2^)+(0.0970P)^2^+0.4600P] where P=(Fo^2^+2Fc^2^)/3'
_refine_ls_weighting_scheme calc
_refine_ls_wR_factor_gt 0.1568
_refine_ls_wR_factor_ref 0.1699
_reflns_number_gt 2008
_reflns_number_total 2472
_reflns_threshold_expression I>2\s(I)
_cod_data_source_file 25_59_1.cif
_cod_data_source_block EB-2
_cod_depositor_comments
;
The following automatic conversions were performed:

'_symmetry_cell_setting' value 'Monoclinic' changed to 'monoclinic'
according to
/home/andrius/struct/COD-crude-data/automatic-downloads/current/J-STAGE/lib/dictionaries/cif_core.dic
dictionary named 'cif_core.dic' version 2.4.2 from 2011-04-26.

Automatic conversion script
Id: cif_fix_values 6524 2018-11-02 12:15:13Z antanas 
;
_cod_original_sg_symbol_H-M 'P 21/c'
_cod_database_code 1551807

loop_
_symmetry_equiv_pos_as_xyz
'x, y, z'
'-x, y+1/2, -z+1/2'
'-x, -y, -z'
'x, -y-1/2, z-1/2'

loop_
_atom_site_label
_atom_site_type_symbol
_atom_site_fract_x
_atom_site_fract_y
_atom_site_fract_z
_atom_site_U_iso_or_equiv
_atom_site_adp_type
_atom_site_occupancy
_atom_site_symmetry_multiplicity
_atom_site_calc_flag
_atom_site_refinement_flags
N1 N 0.33405(13) 0.91859(8) 0.13546(17) 0.0246(3) Uani 1 1 d .
H1N H 0.3175 0.9059 0.2575 0.029 Uiso 1 1 d R
N2 N 0.32345(15) 0.67524(9) 0.0598(2) 0.0322(3) Uani 1 1 d .
C1 C 0.18006(15) 0.91502(9) 0.0207(2) 0.0241(3) Uani 1 1 d .
H1A H 0.1217 0.8568 0.0508 0.029 Uiso 1 1 calc R
H1B H 0.1977 0.9117 -0.1107 0.029 Uiso 1 1 calc R
C2 C 0.08248(14) 1.00271(9) 0.05314(18) 0.0220(3) Uani 1 1 d .
H2A H 0.1377 1.0604 0.0143 0.026 Uiso 1 1 calc R
H2B H 0.0724 1.0087 0.1862 0.026 Uiso 1 1 calc R
C3 C 0.44668(15) 0.84945(10) 0.0796(2) 0.0231(3) Uani 1 1 d .
H3 H 0.4686 0.8668 -0.0477 0.028 Uiso 1 1 calc R
C4 C 0.38013(16) 0.74953(10) 0.0716(2) 0.0258(3) Uani 1 1 d .
C5 C 0.60430(15) 0.85174(9) 0.20106(19) 0.0220(3) Uani 1 1 d .
C6 C 0.64931(16) 0.93189(10) 0.3074(2) 0.0243(3) Uani 1 1 d .
H6 H 0.5777 0.9838 0.3128 0.029 Uiso 1 1 calc R
C7 C 0.79909(16) 0.93587(10) 0.40543(19) 0.0245(3) Uani 1 1 d .
H7 H 0.8293 0.9903 0.4787 0.029 Uiso 1 1 calc R
C8 C 0.90491(15) 0.86056(10) 0.39676(19) 0.0239(3) Uani 1 1 d .
H8 H 1.0078 0.8639 0.4623 0.029 Uiso 1 1 calc R
C9 C 0.85939(16) 0.78049(10) 0.29184(19) 0.0238(3) Uani 1 1 d .
H9 H 0.9314 0.7289 0.2858 0.029 Uiso 1 1 calc R
C10 C 0.70907(16) 0.77550(10) 0.19558(19) 0.0233(3) Uani 1 1 d .
H10 H 0.6778 0.7200 0.1259 0.028 Uiso 1 1 calc R

loop_
_atom_site_aniso_label
_atom_site_aniso_U_11
_atom_site_aniso_U_22
_atom_site_aniso_U_33
_atom_site_aniso_U_23
_atom_site_aniso_U_13
_atom_site_aniso_U_12
N1 0.0185(5) 0.0248(6) 0.0293(6) -0.0002(4) -0.0018(4) 0.0034(4)
N2 0.0242(6) 0.0243(6) 0.0464(8) 0.0014(5) -0.0037(5) -0.0018(4)
C1 0.0165(6) 0.0216(6) 0.0330(7) 0.0012(5) -0.0025(5) 0.0014(4)
C2 0.0164(6) 0.0209(6) 0.0275(6) 0.0024(5) -0.0031(5) 0.0009(4)
C3 0.0189(6) 0.0215(6) 0.0279(6) -0.0005(5) -0.0012(5) 0.0002(4)
C4 0.0196(6) 0.0240(6) 0.0320(7) 0.0000(5) -0.0049(5) 0.0024(5)
C5 0.0176(6) 0.0201(6) 0.0271(6) 0.0014(5) -0.0028(5) 0.0001(4)
C6 0.0202(6) 0.0193(6) 0.0322(7) -0.0008(5) -0.0020(5) 0.0006(4)
C7 0.0222(6) 0.0218(6) 0.0284(7) -0.0007(5) -0.0021(5) -0.0039(5)
C8 0.0175(6) 0.0254(6) 0.0278(6) 0.0037(5) -0.0019(5) -0.0026(5)
C9 0.0197(6) 0.0237(6) 0.0278(6) 0.0020(5) 0.0010(5) 0.0020(5)
C10 0.0224(6) 0.0199(6) 0.0266(6) -0.0014(5) -0.0014(5) 0.0007(5)

loop_
_atom_type_symbol
_atom_type_description
_atom_type_scat_dispersion_real
_atom_type_scat_dispersion_imag
_atom_type_scat_source
C C 0.0033 0.0016 'International Tables Vol C Tables 4.2.6.8 and 6.1.1.4'
H H 0.0000 0.0000 'International Tables Vol C Tables 4.2.6.8 and 6.1.1.4'
N N 0.0061 0.0033 'International Tables Vol C Tables 4.2.6.8 and 6.1.1.4'

loop_
_geom_angle_atom_site_label_1
_geom_angle_atom_site_label_2
_geom_angle_atom_site_label_3
_geom_angle
_geom_angle_site_symmetry_1
_geom_angle_site_symmetry_3
C3 N1 C1 112.80(11) . .
C3 N1 H1N 108.4 . .
C1 N1 H1N 108.6 . .
N1 C1 C2 110.45(11) . .
N1 C1 H1A 109.6 . .
C2 C1 H1A 109.6 . .
N1 C1 H1B 109.6 . .
C2 C1 H1B 109.6 . .
H1A C1 H1B 108.1 . .
C1 C2 C2 111.52(14) . 3_575
C1 C2 H2A 109.3 . .
C2 C2 H2A 109.3 3_575 .
C1 C2 H2B 109.3 . .
C2 C2 H2B 109.3 3_575 .
H2A C2 H2B 108.0 . .
N1 C3 C4 111.93(11) . .
N1 C3 C5 112.69(11) . .
C4 C3 C5 110.12(11) . .
N1 C3 H3 107.3 . .
C4 C3 H3 107.3 . .
C5 C3 H3 107.3 . .
N2 C4 C3 176.66(14) . .
C10 C5 C6 119.72(12) . .
C10 C5 C3 119.35(11) . .
C6 C5 C3 120.78(11) . .
C7 C6 C5 119.93(12) . .
C7 C6 H6 120.0 . .
C5 C6 H6 120.0 . .
C6 C7 C8 120.32(12) . .
C6 C7 H7 119.8 . .
C8 C7 H7 119.8 . .
C9 C8 C7 119.65(12) . .
C9 C8 H8 120.2 . .
C7 C8 H8 120.2 . .
C8 C9 C10 120.31(12) . .
C8 C9 H9 119.8 . .
C10 C9 H9 119.8 . .
C9 C10 C5 120.05(12) . .
C9 C10 H10 120.0 . .
C5 C10 H10 120.0 . .

loop_
_geom_bond_atom_site_label_1
_geom_bond_atom_site_label_2
_geom_bond_distance
_geom_bond_site_symmetry_2
N1 C3 1.4500(17) .
N1 C1 1.4740(16) .
N1 H1N 0.9360 .
N2 C4 1.144(2) .
C1 C2 1.5133(18) .
C1 H1A 0.9900 .
C1 H1B 0.9900 .
C2 C2 1.526(2) 3_575
C2 H2A 0.9900 .
C2 H2B 0.9900 .
C3 C4 1.5058(19) .
C3 C5 1.5221(17) .
C3 H3 1.0000 .
C5 C10 1.3917(18) .
C5 C6 1.3933(19) .
C6 C7 1.3899(18) .
C6 H6 0.9500 .
C7 C8 1.3901(19) .
C7 H7 0.9500 .
C8 C9 1.3880(19) .
C8 H8 0.9500 .
C9 C10 1.3890(17) .
C9 H9 0.9500 .
C10 H10 0.9500 .

loop_
_geom_hbond_atom_site_label_D
_geom_hbond_atom_site_label_H
_geom_hbond_atom_site_label_A
_geom_hbond_site_symmetry_A
_geom_hbond_distance_DH
_geom_hbond_distance_HA
_geom_hbond_distance_DA
_geom_hbond_angle_DHA
N1 H1N N2 4_576 0.94 2.48 3.3808(19) 161

loop_
_geom_torsion_atom_site_label_1
_geom_torsion_atom_site_label_2
_geom_torsion_atom_site_label_3
_geom_torsion_atom_site_label_4
_geom_torsion
_geom_torsion_site_symmetry_4
C3 N1 C1 C2 -166.16(11) .
N1 C1 C2 C2 -175.72(13) 3_575
C1 N1 C3 C4 -53.92(15) .
C1 N1 C3 C5 -178.69(11) .
N1 C3 C5 C10 164.05(13) .
C4 C3 C5 C10 38.30(17) .
N1 C3 C5 C6 -20.48(18) .
C4 C3 C5 C6 -146.24(14) .
C10 C5 C6 C7 0.8(2) .
C3 C5 C6 C7 -174.63(13) .
C5 C6 C7 C8 0.6(2) .
C6 C7 C8 C9 -1.0(2) .
C7 C8 C9 C10 0.1(2) .
C8 C9 C10 C5 1.2(2) .
C6 C5 C10 C9 -1.7(2) .
C3 C5 C10 C9 173.80(12) .
